data_7057325
loop_
_publ_author_name
'Singh, Amita'
'Singh, Pooja'
'Kociok-K\"ohn, Gabriele'
'Trivedi, Manoj'
'Kumar, Abhinav'
'Chauhan, Ratna'
'Rane, Sunit B.'
'Terashima, Chiaki'
'Gosavi, Suresh W.'
'Fujishima, Akira'

_publ_section_title
;
 1,1&#x2032;-Bis(diphenylphosphino)ferrocene-appended nickel(ii)
 dithiolates as sensitizers in dye-sensitized solar cells
;
_journal_issue 11
_journal_name_full 'New Journal of Chemistry'
_journal_page_first 9306
_journal_paper_doi 10.1039/C8NJ00855H
_journal_volume 42
_journal_year 2018
_chemical_formula_moiety 'C36 H29 Fe N Ni O2 P2 S2'
_chemical_formula_sum 'C36 H29 Fe N Ni O2 P2 S2'
_chemical_formula_weight 748.22
_space_group_crystal_system triclinic
_space_group_IT_number 2
_space_group_name_Hall '-P 1'
_space_group_name_H-M_alt 'P -1'
_symmetry_space_group_name_Hall '-P 1'
_symmetry_space_group_name_H-M 'P -1'
_atom_sites_solution_hydrogens geom
_audit_creation_method SHELXL-2016/6
_audit_update_record
;
2018-01-25 deposited with the CCDC.
2018-04-23 downloaded from the CCDC.
;
_cell_angle_alpha 88.555(3)
_cell_angle_beta 75.444(3)
_cell_angle_gamma 77.432(3)
_cell_formula_units_Z 2
_cell_length_a 10.6461(4)
_cell_length_b 11.3737(4)
_cell_length_c 13.8985(5)
_cell_measurement_reflns_used 8762
_cell_measurement_temperature 150(2)
_cell_measurement_theta_max 29.3170
_cell_measurement_theta_min 3.6180
_cell_volume 1589.09(10)
_computing_cell_refinement 'CrysAlisPro 1.171.38.46 (Rigaku OD, 2015)'
_computing_data_collection 'CrysAlisPro 1.171.38.46 (Rigaku OD, 2015)'
_computing_data_reduction 'CrysAlisPro 1.171.38.46 (Rigaku OD, 2015)'
_computing_molecular_graphics 'ORTEP3 for Windows - Farrugia, L. J. J. Appl. Crystallogr. 1997, 30, 565'
_computing_publication_material
;
 'WinGX publication routines, Farrugia, 
 L. J., J. Appl. Crystallogr., 1999, 32, 837-838
;
_computing_structure_refinement
;
 SHELXL-2016/6 (Sheldrick, 2016)
 Sheldrick GM (2008) Acta Crystallogr A64:112--122 and 
 C. B. H\"ubschle, G. M. Sheldrick and B. Dittrich
 ShelXle: a Qt graphical user interface for SHELXL
 J. Appl. Cryst., 44, (2011) 1281-1284.
;
_computing_structure_solution
; 
 SHELXT 
G.M.Sheldrick,Acta Crystallogr.,Sect. A: Found.Crystallogr., 2008, 64,112-122.
;
_diffrn_ambient_environment N~2~
_diffrn_ambient_temperature 150.01(10)
_diffrn_detector 'CCD plate'
_diffrn_detector_area_resol_mean 8.0734
_diffrn_detector_type EosS2
_diffrn_measured_fraction_theta_full 0.998
_diffrn_measured_fraction_theta_max 0.872
_diffrn_measurement_device 'four-circle diffractometer'
_diffrn_measurement_device_type 'New Xcalibur, EosS2'
_diffrn_measurement_method '\w scans'
_diffrn_radiation_monochromator graphite
_diffrn_radiation_probe x-ray
_diffrn_radiation_type 'Mo K\a'
_diffrn_radiation_wavelength 0.71073
_diffrn_reflns_av_R_equivalents 0.0333
_diffrn_reflns_av_unetI/netI 0.0457
_diffrn_reflns_Laue_measured_fraction_full 0.998
_diffrn_reflns_Laue_measured_fraction_max 0.872
_diffrn_reflns_limit_h_max 14
_diffrn_reflns_limit_h_min -14
_diffrn_reflns_limit_k_max 15
_diffrn_reflns_limit_k_min -15
_diffrn_reflns_limit_l_max 19
_diffrn_reflns_limit_l_min -18
_diffrn_reflns_number 23385
_diffrn_reflns_point_group_measured_fraction_full 0.998
_diffrn_reflns_point_group_measured_fraction_max 0.872
_diffrn_reflns_theta_full 25.242
_diffrn_reflns_theta_max 30.313
_diffrn_reflns_theta_min 3.494
_diffrn_source 'fine-focus sealed X-ray tube'
_diffrn_source_type 'Enhance (Mo) X-ray Source'
_exptl_absorpt_coefficient_mu 1.317
_exptl_absorpt_correction_T_max 1.00000
_exptl_absorpt_correction_T_min 0.91642
_exptl_absorpt_correction_type multi-scan
_exptl_absorpt_process_details
;
CrysAlisPro 1.171.38.46 (Rigaku Oxford Diffraction, 2015)
Empirical absorption correction using spherical harmonics,
 implemented in SCALE3 ABSPACK scaling algorithm.
;
_exptl_crystal_colour orange
_exptl_crystal_density_diffrn 1.564
_exptl_crystal_description plate
_exptl_crystal_F_000 768
_exptl_crystal_recrystallization_method 'Re-crystallisation from solvent: Et2O'
_exptl_crystal_size_max 0.400
_exptl_crystal_size_mid 0.250
_exptl_crystal_size_min 0.120
_refine_diff_density_max 1.156
_refine_diff_density_min -0.648
_refine_diff_density_rms 0.083
_refine_ls_extinction_method none
_refine_ls_goodness_of_fit_ref 1.027
_refine_ls_hydrogen_treatment constr
_refine_ls_matrix_type full
_refine_ls_number_parameters 406
_refine_ls_number_reflns 8325
_refine_ls_number_restraints 0
_refine_ls_restrained_S_all 1.027
_refine_ls_R_factor_all 0.0560
_refine_ls_R_factor_gt 0.0416
_refine_ls_shift/su_max 0.000
_refine_ls_shift/su_mean 0.000
_refine_ls_structure_factor_coef Fsqd
_refine_ls_weighting_details 'w=1/[\s^2^(Fo^2^)+(0.0379P)^2^+1.5791P] where P=(Fo^2^+2Fc^2^)/3'
_refine_ls_weighting_scheme calc
_refine_ls_wR_factor_gt 0.0906
_refine_ls_wR_factor_ref 0.0973
_reflns_Friedel_coverage 0.000
_reflns_number_gt 6798
_reflns_number_total 8325
_reflns_threshold_expression 'I > 2\s(I)'
_cod_data_source_file c8nj00855h1.cif
_cod_data_source_block D-2
_cod_depositor_comments 'Adding full bibliography for 7057324--7057325.cif.'
_cod_database_code 7057325
_shelx_shelxl_version_number 2016/6
_shelx_space_group_comment
;
The symmetry employed for this shelxl refinement is uniquely defined
by the following loop, which should always be used as a source of
symmetry information in preference to the above space-group names.
They are only intended as comments.
;
_shelx_estimated_absorpt_t_min 0.621
_shelx_estimated_absorpt_t_max 0.858
_oxdiff_exptl_absorpt_empirical_full_min 0.894
_oxdiff_exptl_absorpt_empirical_full_max 1.166
_oxdiff_exptl_absorpt_empirical_details
;
Empirical correction (ABSPACK) includes:
- Absorption correction using spherical harmonics
- Frame scaling
;

loop_
_space_group_symop_operation_xyz
'x, y, z'
'-x, -y, -z'

loop_
_atom_site_label
_atom_site_type_symbol
_atom_site_fract_x
_atom_site_fract_y
_atom_site_fract_z
_atom_site_U_iso_or_equiv
_atom_site_adp_type
_atom_site_occupancy
_atom_site_site_symmetry_order
_atom_site_calc_flag
_atom_site_refinement_flags_posn
_atom_site_refinement_flags_adp
Ni Ni 0.43887(3) 0.58218(3) 0.23232(2) 0.01598(8) Uani 1 1 d . .
Fe Fe 0.27833(3) 0.93470(3) 0.16753(2) 0.01587(8) Uani 1 1 d . .
P1 P 0.53160(6) 0.74022(6) 0.23021(5) 0.01604(13) Uani 1 1 d . .
P2 P 0.22911(6) 0.67693(6) 0.27311(4) 0.01555(13) Uani 1 1 d . .
S1 S 0.63566(6) 0.45568(6) 0.18883(6) 0.02872(16) Uani 1 1 d . .
S2 S 0.38500(6) 0.40606(6) 0.24034(5) 0.02383(14) Uani 1 1 d . .
N N 0.7349(2) 0.1635(2) 0.20905(17) 0.0265(5) Uani 1 1 d . .
O1 O 0.82096(19) 0.22390(19) 0.18095(16) 0.0363(5) Uani 1 1 d . .
O2 O 0.7641(2) 0.05540(18) 0.22510(18) 0.0408(5) Uani 1 1 d . .
C1 C 0.4435(2) 0.8939(2) 0.22000(18) 0.0167(5) Uani 1 1 d . .
C2 C 0.4683(2) 0.9632(2) 0.13183(18) 0.0194(5) Uani 1 1 d . .
H2 H 0.537591 0.936135 0.068627 0.023 Uiso 1 1 calc R U
C3 C 0.3752(2) 1.0760(2) 0.14949(19) 0.0210(5) Uani 1 1 d . .
H3 H 0.367176 1.141480 0.100564 0.025 Uiso 1 1 calc R U
C4 C 0.2934(2) 1.0783(2) 0.24809(19) 0.0214(5) Uani 1 1 d . .
H4 H 0.218415 1.145809 0.280517 0.026 Uiso 1 1 calc R U
C5 C 0.3352(2) 0.9667(2) 0.29181(18) 0.0188(5) Uani 1 1 d . .
H5 H 0.295547 0.943018 0.360679 0.023 Uiso 1 1 calc R U
C6 C 0.1914(2) 0.7927(2) 0.18777(18) 0.0172(5) Uani 1 1 d . .
C7 C 0.2680(2) 0.7925(2) 0.08648(18) 0.0205(5) Uani 1 1 d . .
H7 H 0.344723 0.727521 0.052162 0.025 Uiso 1 1 calc R U
C8 C 0.2152(3) 0.9015(3) 0.04372(19) 0.0249(5) Uani 1 1 d . .
H8 H 0.250362 0.927396 -0.025298 0.030 Uiso 1 1 calc R U
C9 C 0.1067(3) 0.9687(2) 0.1168(2) 0.0247(5) Uani 1 1 d . .
H9 H 0.052754 1.050121 0.108202 0.030 Uiso 1 1 calc R U
C10 C 0.0908(2) 0.9022(2) 0.20538(19) 0.0213(5) Uani 1 1 d . .
H10 H 0.022328 0.927917 0.269257 0.026 Uiso 1 1 calc R U
C11 C 0.6767(2) 0.7302(2) 0.12517(18) 0.0174(5) Uani 1 1 d . .
C12 C 0.6815(2) 0.6712(2) 0.03744(19) 0.0206(5) Uani 1 1 d . .
H12 H 0.611081 0.634134 0.033409 0.025 Uiso 1 1 calc R U
C13 C 0.7891(3) 0.6664(2) -0.0442(2) 0.0253(6) Uani 1 1 d . .
H13 H 0.792738 0.625135 -0.103776 0.030 Uiso 1 1 calc R U
C14 C 0.8912(3) 0.7217(3) -0.0391(2) 0.0261(6) Uani 1 1 d . .
H14 H 0.965110 0.718015 -0.094866 0.031 Uiso 1 1 calc R U
C15 C 0.8852(2) 0.7817(2) 0.0470(2) 0.0246(5) Uani 1 1 d . .
H15 H 0.954756 0.820388 0.050063 0.029 Uiso 1 1 calc R U
C16 C 0.7796(2) 0.7865(2) 0.12890(19) 0.0214(5) Uani 1 1 d . .
H16 H 0.776738 0.828135 0.188051 0.026 Uiso 1 1 calc R U
C17 C 0.5914(2) 0.7497(2) 0.34157(18) 0.0194(5) Uani 1 1 d . .
C18 C 0.6069(3) 0.8594(3) 0.3755(2) 0.0270(6) Uani 1 1 d . .
H18 H 0.589212 0.930329 0.339191 0.032 Uiso 1 1 calc R U
C19 C 0.6482(3) 0.8647(3) 0.4624(2) 0.0361(7) Uani 1 1 d . .
H19 H 0.659871 0.938885 0.484739 0.043 Uiso 1 1 calc R U
C20 C 0.6724(3) 0.7618(3) 0.5164(2) 0.0381(7) Uani 1 1 d . .
H20 H 0.698622 0.765949 0.576475 0.046 Uiso 1 1 calc R U
C21 C 0.6584(3) 0.6535(3) 0.4829(2) 0.0348(7) Uani 1 1 d . .
H21 H 0.676310 0.582880 0.519539 0.042 Uiso 1 1 calc R U
C22 C 0.6185(3) 0.6471(3) 0.3963(2) 0.0262(6) Uani 1 1 d . .
H22 H 0.609373 0.571904 0.373864 0.031 Uiso 1 1 calc R U
C23 C 0.1747(2) 0.7449(2) 0.39837(18) 0.0190(5) Uani 1 1 d . .
C24 C 0.2657(3) 0.7301(3) 0.45676(19) 0.0252(6) Uani 1 1 d . .
H24 H 0.353828 0.685143 0.430756 0.030 Uiso 1 1 calc R U
C25 C 0.2292(3) 0.7805(3) 0.5525(2) 0.0342(7) Uani 1 1 d . .
H25 H 0.291893 0.770232 0.591753 0.041 Uiso 1 1 calc R U
C26 C 0.1011(4) 0.8453(3) 0.5900(2) 0.0398(8) Uani 1 1 d . .
H26 H 0.076076 0.881956 0.654695 0.048 Uiso 1 1 calc R U
C27 C 0.0088(3) 0.8574(3) 0.5338(2) 0.0378(7) Uani 1 1 d . .
H27 H -0.079672 0.901171 0.560690 0.045 Uiso 1 1 calc R U
C28 C 0.0442(3) 0.8061(2) 0.4389(2) 0.0276(6) Uani 1 1 d . .
H28 H -0.020355 0.812723 0.401506 0.033 Uiso 1 1 calc R U
C29 C 0.1070(2) 0.5858(2) 0.27755(18) 0.0185(5) Uani 1 1 d . .
C30 C 0.0806(3) 0.5094(2) 0.3567(2) 0.0251(5) Uani 1 1 d . .
H30 H 0.125333 0.506294 0.408199 0.030 Uiso 1 1 calc R U
C31 C -0.0101(3) 0.4384(3) 0.3604(2) 0.0288(6) Uani 1 1 d . .
H31 H -0.027805 0.386621 0.414479 0.035 Uiso 1 1 calc R U
C32 C -0.0754(3) 0.4424(2) 0.2857(2) 0.0276(6) Uani 1 1 d . .
H32 H -0.137426 0.392957 0.288319 0.033 Uiso 1 1 calc R U
C33 C -0.0504(3) 0.5182(2) 0.2073(2) 0.0267(6) Uani 1 1 d . .
H33 H -0.096060 0.521629 0.156325 0.032 Uiso 1 1 calc R U
C34 C 0.0412(2) 0.5891(2) 0.2029(2) 0.0221(5) Uani 1 1 d . .
H34 H 0.059168 0.640228 0.148405 0.026 Uiso 1 1 calc R U
C35 C 0.5567(2) 0.3417(2) 0.21613(17) 0.0197(5) Uani 1 1 d . .
C36 C 0.5994(3) 0.2193(2) 0.2242(2) 0.0268(6) Uani 1 1 d . .
H36 H 0.535185 0.170902 0.240555 0.032 Uiso 1 1 calc R U

loop_
_atom_site_aniso_label
_atom_site_aniso_U_11
_atom_site_aniso_U_22
_atom_site_aniso_U_33
_atom_site_aniso_U_23
_atom_site_aniso_U_13
_atom_site_aniso_U_12
Ni 0.01418(14) 0.01419(15) 0.01953(16) 0.00113(12) -0.00429(11) -0.00306(11)
Fe 0.01703(16) 0.01486(17) 0.01642(17) 0.00214(13) -0.00509(13) -0.00414(13)
P1 0.0153(3) 0.0161(3) 0.0172(3) 0.0008(2) -0.0045(2) -0.0040(2)
P2 0.0142(3) 0.0148(3) 0.0174(3) 0.0020(2) -0.0039(2) -0.0031(2)
S1 0.0194(3) 0.0197(3) 0.0456(4) 0.0005(3) -0.0048(3) -0.0050(2)
S2 0.0190(3) 0.0173(3) 0.0367(4) 0.0019(3) -0.0090(3) -0.0047(2)
N 0.0295(12) 0.0212(12) 0.0282(12) -0.0037(9) -0.0074(9) -0.0038(9)
O1 0.0242(10) 0.0309(12) 0.0514(13) -0.0019(10) -0.0034(9) -0.0072(9)
O2 0.0375(11) 0.0185(10) 0.0611(15) 0.0025(10) -0.0099(10) 0.0018(9)
C1 0.0185(11) 0.0148(11) 0.0193(12) 0.0018(9) -0.0080(9) -0.0052(9)
C2 0.0189(11) 0.0192(12) 0.0207(12) 0.0031(10) -0.0037(9) -0.0073(9)
C3 0.0256(12) 0.0165(12) 0.0253(13) 0.0050(10) -0.0100(10) -0.0099(10)
C4 0.0226(12) 0.0162(12) 0.0263(13) -0.0025(10) -0.0082(10) -0.0032(10)
C5 0.0194(11) 0.0198(12) 0.0181(12) -0.0025(9) -0.0051(9) -0.0058(9)
C6 0.0177(11) 0.0173(12) 0.0195(12) 0.0031(9) -0.0087(9) -0.0059(9)
C7 0.0230(12) 0.0216(13) 0.0197(12) -0.0006(10) -0.0080(10) -0.0078(10)
C8 0.0319(14) 0.0292(14) 0.0194(12) 0.0062(11) -0.0122(10) -0.0132(11)
C9 0.0241(12) 0.0214(13) 0.0339(15) 0.0086(11) -0.0160(11) -0.0068(10)
C10 0.0182(11) 0.0202(13) 0.0267(13) 0.0033(10) -0.0077(10) -0.0051(10)
C11 0.0154(10) 0.0163(11) 0.0196(12) 0.0020(9) -0.0038(9) -0.0023(9)
C12 0.0169(11) 0.0195(12) 0.0257(13) 0.0000(10) -0.0064(9) -0.0036(9)
C13 0.0244(12) 0.0259(14) 0.0217(13) -0.0046(11) -0.0023(10) -0.0009(11)
C14 0.0216(12) 0.0270(14) 0.0258(14) 0.0058(11) 0.0000(10) -0.0048(11)
C15 0.0202(12) 0.0258(14) 0.0297(14) 0.0079(11) -0.0066(10) -0.0094(10)
C16 0.0228(12) 0.0192(12) 0.0240(13) 0.0023(10) -0.0078(10) -0.0066(10)
C17 0.0180(11) 0.0228(13) 0.0172(11) 0.0008(10) -0.0059(9) -0.0024(9)
C18 0.0326(14) 0.0251(14) 0.0272(14) 0.0028(11) -0.0124(11) -0.0089(11)
C19 0.0428(17) 0.0364(17) 0.0354(16) -0.0074(14) -0.0202(14) -0.0089(14)
C20 0.0418(17) 0.048(2) 0.0302(16) -0.0014(14) -0.0222(13) -0.0069(15)
C21 0.0410(16) 0.0358(17) 0.0303(15) 0.0094(13) -0.0200(13) -0.0020(13)
C22 0.0275(13) 0.0244(14) 0.0277(14) 0.0037(11) -0.0110(11) -0.0036(11)
C23 0.0213(11) 0.0150(11) 0.0181(12) 0.0029(9) 0.0009(9) -0.0056(9)
C24 0.0230(12) 0.0326(15) 0.0210(13) 0.0033(11) -0.0024(10) -0.0125(11)
C25 0.0476(17) 0.0394(18) 0.0221(14) 0.0010(12) -0.0087(13) -0.0230(15)
C26 0.070(2) 0.0255(15) 0.0187(14) -0.0038(12) -0.0001(14) -0.0127(15)
C27 0.0439(17) 0.0236(15) 0.0285(15) 0.0049(12) 0.0119(13) 0.0044(13)
C28 0.0286(13) 0.0228(14) 0.0236(13) 0.0068(11) 0.0015(11) 0.0005(11)
C29 0.0148(10) 0.0152(11) 0.0244(12) 0.0010(9) -0.0042(9) -0.0015(9)
C30 0.0247(12) 0.0264(14) 0.0266(13) 0.0065(11) -0.0087(10) -0.0089(11)
C31 0.0286(13) 0.0249(14) 0.0338(15) 0.0074(12) -0.0055(11) -0.0116(11)
C32 0.0212(12) 0.0221(14) 0.0398(16) -0.0008(12) -0.0043(11) -0.0093(10)
C33 0.0226(12) 0.0248(14) 0.0358(15) -0.0006(12) -0.0123(11) -0.0058(10)
C34 0.0207(11) 0.0191(12) 0.0271(13) 0.0024(10) -0.0071(10) -0.0047(10)
C35 0.0207(11) 0.0205(12) 0.0146(11) -0.0039(9) -0.0069(9) 0.0062(9)
C36 0.0227(12) 0.0237(14) 0.0342(15) -0.0021(11) -0.0079(11) -0.0049(11)

loop_
_atom_type_symbol
_atom_type_description
_atom_type_scat_dispersion_real
_atom_type_scat_dispersion_imag
_atom_type_scat_source
C C 0.0033 0.0016 'International Tables Vol C Tables 4.2.6.8 and 6.1.1.4'
H H 0.0000 0.0000 'International Tables Vol C Tables 4.2.6.8 and 6.1.1.4'
N N 0.0061 0.0033 'International Tables Vol C Tables 4.2.6.8 and 6.1.1.4'
O O 0.0106 0.0060 'International Tables Vol C Tables 4.2.6.8 and 6.1.1.4'
P P 0.1023 0.0942 'International Tables Vol C Tables 4.2.6.8 and 6.1.1.4'
S S 0.1246 0.1234 'International Tables Vol C Tables 4.2.6.8 and 6.1.1.4'
Fe Fe 0.3463 0.8444 'International Tables Vol C Tables 4.2.6.8 and 6.1.1.4'
Ni Ni 0.3393 1.1124 'International Tables Vol C Tables 4.2.6.8 and 6.1.1.4'

loop_
_geom_angle_atom_site_label_1
_geom_angle_atom_site_label_2
_geom_angle_atom_site_label_3
_geom_angle
S2 Ni P2 91.74(3)
S2 Ni S1 77.51(3)
P2 Ni S1 169.11(3)
S2 Ni P1 168.44(3)
P2 Ni P1 98.75(3)
S1 Ni P1 92.11(3)
C6 Fe C1 108.25(9)
C6 Fe C7 41.71(10)
C1 Fe C7 109.96(10)
C6 Fe C5 109.65(10)
C1 Fe C5 41.39(9)
C7 Fe C5 139.09(10)
C6 Fe C10 41.45(9)
C1 Fe C10 137.19(10)
C7 Fe C10 69.21(10)
C5 Fe C10 110.24(10)
C6 Fe C2 137.25(10)
C1 Fe C2 41.30(10)
C7 Fe C2 110.40(10)
C5 Fe C2 68.95(10)
C10 Fe C2 178.38(10)
C6 Fe C4 139.30(10)
C1 Fe C4 69.09(10)
C7 Fe C4 178.67(10)
C5 Fe C4 40.72(10)
C10 Fe C4 112.12(10)
C2 Fe C4 68.27(10)
C6 Fe C8 69.16(10)
C1 Fe C8 139.89(10)
C7 Fe C8 40.69(10)
C5 Fe C8 178.32(10)
C10 Fe C8 68.08(10)
C2 Fe C8 112.73(10)
C4 Fe C8 139.55(11)
C6 Fe C3 177.20(10)
C1 Fe C3 68.95(10)
C7 Fe C3 138.57(10)
C5 Fe C3 68.44(10)
C10 Fe C3 140.81(10)
C2 Fe C3 40.44(10)
C4 Fe C3 40.37(10)
C8 Fe C3 112.80(10)
C6 Fe C9 68.94(10)
C1 Fe C9 177.17(10)
C7 Fe C9 68.33(10)
C5 Fe C9 138.58(10)
C10 Fe C9 40.33(10)
C2 Fe C9 141.16(10)
C4 Fe C9 112.66(10)
C8 Fe C9 40.06(11)
C3 Fe C9 113.85(10)
C1 P1 C11 100.52(11)
C1 P1 C17 102.65(11)
C11 P1 C17 105.81(11)
C1 P1 Ni 122.85(8)
C11 P1 Ni 111.69(8)
C17 P1 Ni 111.59(9)
C6 P2 C29 103.85(11)
C6 P2 C23 108.04(11)
C29 P2 C23 101.28(11)
C6 P2 Ni 112.42(8)
C29 P2 Ni 116.60(8)
C23 P2 Ni 113.57(8)
C35 S1 Ni 88.16(8)
C35 S2 Ni 86.88(9)
O2 N O1 122.0(2)
O2 N C36 118.3(2)
O1 N C36 119.8(2)
C5 C1 C2 107.2(2)
C5 C1 P1 128.62(19)
C2 C1 P1 124.14(18)
C5 C1 Fe 69.51(13)
C2 C1 Fe 70.26(13)
P1 C1 Fe 122.91(12)
C3 C2 C1 108.2(2)
C3 C2 Fe 70.41(14)
C1 C2 Fe 68.44(13)
C3 C2 H2 125.9
C1 C2 H2 125.9
Fe C2 H2 125.9
C4 C3 C2 108.2(2)
C4 C3 Fe 69.46(14)
C2 C3 Fe 69.15(14)
C4 C3 H3 125.9
C2 C3 H3 125.9
Fe C3 H3 125.9
C5 C4 C3 108.2(2)
C5 C4 Fe 68.65(13)
C3 C4 Fe 70.17(14)
C5 C4 H4 125.9
C3 C4 H4 125.9
Fe C4 H4 125.9
C4 C5 C1 108.3(2)
C4 C5 Fe 70.63(14)
C1 C5 Fe 69.10(13)
C4 C5 H5 125.8
C1 C5 H5 125.8
Fe C5 H5 125.8
C10 C6 C7 107.3(2)
C10 C6 P2 129.15(19)
C7 C6 P2 123.42(18)
C10 C6 Fe 70.59(14)
C7 C6 Fe 69.95(14)
P2 C6 Fe 121.86(12)
C8 C7 C6 107.8(2)
C8 C7 Fe 71.06(14)
C6 C7 Fe 68.34(13)
C8 C7 H7 126.1
C6 C7 H7 126.1
Fe C7 H7 126.1
C9 C8 C7 108.3(2)
C9 C8 Fe 70.25(14)
C7 C8 Fe 68.24(14)
C9 C8 H8 125.8
C7 C8 H8 125.8
Fe C8 H8 125.8
C8 C9 C10 108.3(2)
C8 C9 Fe 69.70(14)
C10 C9 Fe 68.67(14)
C8 C9 H9 125.8
C10 C9 H9 125.8
Fe C9 H9 125.8
C9 C10 C6 108.2(2)
C9 C10 Fe 71.00(14)
C6 C10 Fe 67.96(13)
C9 C10 H10 125.9
C6 C10 H10 125.9
Fe C10 H10 125.9
C12 C11 C16 119.1(2)
C12 C11 P1 119.41(18)
C16 C11 P1 121.37(18)
C13 C12 C11 120.1(2)
C13 C12 H12 120.0
C11 C12 H12 120.0
C14 C13 C12 120.2(2)
C14 C13 H13 119.9
C12 C13 H13 119.9
C15 C14 C13 119.7(2)
C15 C14 H14 120.1
C13 C14 H14 120.1
C14 C15 C16 120.8(2)
C14 C15 H15 119.6
C16 C15 H15 119.6
C15 C16 C11 120.1(2)
C15 C16 H16 119.9
C11 C16 H16 119.9
C22 C17 C18 118.7(2)
C22 C17 P1 119.88(19)
C18 C17 P1 121.4(2)
C19 C18 C17 120.1(3)
C19 C18 H18 119.9
C17 C18 H18 119.9
C20 C19 C18 120.1(3)
C20 C19 H19 119.9
C18 C19 H19 119.9
C21 C20 C19 120.0(3)
C21 C20 H20 120.0
C19 C20 H20 120.0
C20 C21 C22 120.4(3)
C20 C21 H21 119.8
C22 C21 H21 119.8
C21 C22 C17 120.7(3)
C21 C22 H22 119.6
C17 C22 H22 119.6
C28 C23 C24 119.1(2)
C28 C23 P2 122.2(2)
C24 C23 P2 118.65(19)
C25 C24 C23 120.8(3)
C25 C24 H24 119.6
C23 C24 H24 119.6
C26 C25 C24 119.4(3)
C26 C25 H25 120.3
C24 C25 H25 120.3
C25 C26 C27 120.3(3)
C25 C26 H26 119.9
C27 C26 H26 119.9
C26 C27 C28 120.6(3)
C26 C27 H27 119.7
C28 C27 H27 119.7
C27 C28 C23 119.8(3)
C27 C28 H28 120.1
C23 C28 H28 120.1
C34 C29 C30 119.2(2)
C34 C29 P2 121.34(19)
C30 C29 P2 119.45(19)
C31 C30 C29 120.2(2)
C31 C30 H30 119.9
C29 C30 H30 119.9
C30 C31 C32 120.2(3)
C30 C31 H31 119.9
C32 C31 H31 119.9
C31 C32 C33 120.0(2)
C31 C32 H32 120.0
C33 C32 H32 120.0
C32 C33 C34 120.0(3)
C32 C33 H33 120.0
C34 C33 H33 120.0
C33 C34 C29 120.4(2)
C33 C34 H34 119.8
C29 C34 H34 119.8
C36 C35 S1 133.5(2)
C36 C35 S2 119.8(2)
S1 C35 S2 106.63(13)
C35 C36 N 122.4(2)
C35 C36 H36 118.8
N C36 H36 118.8

loop_
_geom_bond_atom_site_label_1
_geom_bond_atom_site_label_2
_geom_bond_distance
Ni S2 2.1932(7)
Ni P2 2.1947(6)
Ni S1 2.2182(7)
Ni P1 2.2275(7)
Fe C6 2.010(2)
Fe C1 2.028(2)
Fe C7 2.031(2)
Fe C5 2.033(2)
Fe C10 2.045(2)
Fe C2 2.052(2)
Fe C4 2.060(2)
Fe C8 2.069(3)
Fe C3 2.069(2)
Fe C9 2.076(2)
P1 C1 1.815(2)
P1 C11 1.824(2)
P1 C17 1.829(2)
P2 C6 1.798(2)
P2 C29 1.820(2)
P2 C23 1.825(2)
S1 C35 1.679(3)
S2 C35 1.764(2)
N O2 1.230(3)
N O1 1.242(3)
N C36 1.409(3)
C1 C5 1.435(3)
C1 C2 1.439(3)
C2 C3 1.425(3)
C2 H2 1.0000
C3 C4 1.425(4)
C3 H3 1.0000
C4 C5 1.424(4)
C4 H4 1.0000
C5 H5 1.0000
C6 C10 1.435(3)
C6 C7 1.439(3)
C7 C8 1.426(4)
C7 H7 1.0000
C8 C9 1.419(4)
C8 H8 1.0000
C9 C10 1.421(4)
C9 H9 1.0000
C10 H10 1.0000
C11 C12 1.391(3)
C11 C16 1.396(3)
C12 C13 1.387(3)
C12 H12 0.9500
C13 C14 1.387(4)
C13 H13 0.9500
C14 C15 1.372(4)
C14 H14 0.9500
C15 C16 1.377(3)
C15 H15 0.9500
C16 H16 0.9500
C17 C22 1.394(4)
C17 C18 1.402(4)
C18 C19 1.391(4)
C18 H18 0.9500
C19 C20 1.385(4)
C19 H19 0.9500
C20 C21 1.379(4)
C20 H20 0.9500
C21 C22 1.381(4)
C21 H21 0.9500
C22 H22 0.9500
C23 C28 1.392(3)
C23 C24 1.394(4)
C24 C25 1.390(4)
C24 H24 0.9500
C25 C26 1.378(5)
C25 H25 0.9500
C26 C27 1.384(5)
C26 H26 0.9500
C27 C28 1.385(4)
C27 H27 0.9500
C28 H28 0.9500
C29 C34 1.385(3)
C29 C30 1.396(4)
C30 C31 1.378(4)
C30 H30 0.9500
C31 C32 1.381(4)
C31 H31 0.9500
C32 C33 1.382(4)
C32 H32 0.9500
C33 C34 1.384(4)
C33 H33 0.9500
C34 H34 0.9500
C35 C36 1.378(4)
C36 H36 0.9500

loop_
_geom_torsion_atom_site_label_1
_geom_torsion_atom_site_label_2
_geom_torsion_atom_site_label_3
_geom_torsion_atom_site_label_4
_geom_torsion
C11 P1 C1 C5 -165.9(2)
C17 P1 C1 C5 -56.9(2)
Ni P1 C1 C5 69.5(2)
C11 P1 C1 C2 17.7(2)
C17 P1 C1 C2 126.7(2)
Ni P1 C1 C2 -106.85(19)
C11 P1 C1 Fe 105.01(15)
C17 P1 C1 Fe -145.98(14)
Ni P1 C1 Fe -19.56(18)
C5 C1 C2 C3 -0.6(3)
P1 C1 C2 C3 176.39(17)
Fe C1 C2 C3 59.38(17)
C5 C1 C2 Fe -60.00(16)
P1 C1 C2 Fe 117.01(18)
C1 C2 C3 C4 0.5(3)
Fe C2 C3 C4 58.66(17)
C1 C2 C3 Fe -58.17(16)
C2 C3 C4 C5 -0.2(3)
Fe C3 C4 C5 58.29(16)
C2 C3 C4 Fe -58.47(17)
C3 C4 C5 C1 -0.2(3)
Fe C4 C5 C1 59.03(16)
C3 C4 C5 Fe -59.23(17)
C2 C1 C5 C4 0.5(3)
P1 C1 C5 C4 -176.32(18)
Fe C1 C5 C4 -59.97(16)
C2 C1 C5 Fe 60.48(16)
P1 C1 C5 Fe -116.35(19)
C29 P2 C6 C10 81.2(2)
C23 P2 C6 C10 -25.8(3)
Ni P2 C6 C10 -151.9(2)
C29 P2 C6 C7 -102.9(2)
C23 P2 C6 C7 150.09(19)
Ni P2 C6 C7 24.0(2)
C29 P2 C6 Fe 171.30(13)
C23 P2 C6 Fe 64.31(16)
Ni P2 C6 Fe -61.80(15)
C10 C6 C7 C8 0.7(3)
P2 C6 C7 C8 -175.98(17)
Fe C6 C7 C8 -60.36(17)
C10 C6 C7 Fe 61.03(16)
P2 C6 C7 Fe -115.62(18)
C6 C7 C8 C9 -0.3(3)
Fe C7 C8 C9 -58.96(17)
C6 C7 C8 Fe 58.66(16)
C7 C8 C9 C10 -0.2(3)
Fe C8 C9 C10 -57.91(17)
C7 C8 C9 Fe 57.73(17)
C8 C9 C10 C6 0.6(3)
Fe C9 C10 C6 -57.95(16)
C8 C9 C10 Fe 58.54(18)
C7 C6 C10 C9 -0.8(3)
P2 C6 C10 C9 175.61(18)
Fe C6 C10 C9 59.84(17)
C7 C6 C10 Fe -60.61(16)
P2 C6 C10 Fe 115.8(2)
C1 P1 C11 C12 -101.5(2)
C17 P1 C11 C12 152.0(2)
Ni P1 C11 C12 30.4(2)
C1 P1 C11 C16 74.7(2)
C17 P1 C11 C16 -31.8(2)
Ni P1 C11 C16 -153.39(18)
C16 C11 C12 C13 1.5(4)
P1 C11 C12 C13 177.8(2)
C11 C12 C13 C14 -0.8(4)
C12 C13 C14 C15 -0.3(4)
C13 C14 C15 C16 0.8(4)
C14 C15 C16 C11 -0.2(4)
C12 C11 C16 C15 -1.0(4)
P1 C11 C16 C15 -177.2(2)
C1 P1 C17 C22 155.4(2)
C11 P1 C17 C22 -99.7(2)
Ni P1 C17 C22 22.0(2)
C1 P1 C17 C18 -22.5(2)
C11 P1 C17 C18 82.4(2)
Ni P1 C17 C18 -155.90(19)
C22 C17 C18 C19 -0.2(4)
P1 C17 C18 C19 177.8(2)
C17 C18 C19 C20 -0.9(4)
C18 C19 C20 C21 1.4(5)
C19 C20 C21 C22 -0.9(5)
C20 C21 C22 C17 -0.1(4)
C18 C17 C22 C21 0.7(4)
P1 C17 C22 C21 -177.3(2)
C6 P2 C23 C28 56.3(2)
C29 P2 C23 C28 -52.5(2)
Ni P2 C23 C28 -178.27(19)
C6 P2 C23 C24 -126.6(2)
C29 P2 C23 C24 124.7(2)
Ni P2 C23 C24 -1.1(2)
C28 C23 C24 C25 -3.0(4)
P2 C23 C24 C25 179.8(2)
C23 C24 C25 C26 0.2(4)
C24 C25 C26 C27 1.8(5)
C25 C26 C27 C28 -1.0(5)
C26 C27 C28 C23 -1.8(4)
C24 C23 C28 C27 3.8(4)
P2 C23 C28 C27 -179.1(2)
C6 P2 C29 C34 19.8(2)
C23 P2 C29 C34 131.8(2)
Ni P2 C29 C34 -104.4(2)
C6 P2 C29 C30 -161.4(2)
C23 P2 C29 C30 -49.4(2)
Ni P2 C29 C30 74.3(2)
C34 C29 C30 C31 -0.2(4)
P2 C29 C30 C31 -179.0(2)
C29 C30 C31 C32 0.1(4)
C30 C31 C32 C33 -0.4(4)
C31 C32 C33 C34 0.8(4)
C32 C33 C34 C29 -0.9(4)
C30 C29 C34 C33 0.6(4)
P2 C29 C34 C33 179.4(2)
Ni S1 C35 C36 -170.6(3)
Ni S1 C35 S2 7.76(11)
Ni S2 C35 C36 170.8(2)
Ni S2 C35 S1 -7.85(11)
S1 C35 C36 N 0.3(4)
S2 C35 C36 N -177.8(2)
O2 N C36 C35 174.5(2)
O1 N C36 C35 -4.9(4)
